data_4075100
loop_
_publ_author_name
'Clarke, Zaheer E.'
'Maragh, Paul T.'
'Dasgupta, Tara P.'
'Gusev, Dmitry G.'
'Lough, Alan J.'
'Abdur-Rashid, Kamaluddin'

_publ_section_title
;
 A Family of Active Iridium Catalysts for Transfer Hydrogenation of
 Ketones
;
_journal_issue 17
_journal_name_full Organometallics
_journal_page_first 4113
_journal_paper_doi 10.1021/om060049z
_journal_volume 25
_journal_year 2006
_chemical_formula_moiety 'C16 H39 Cl Ir N P2'
_chemical_formula_sum 'C16 H39 Cl Ir N P2'
_chemical_formula_weight 535.07
_space_group_IT_number 14
_symmetry_cell_setting monoclinic
_symmetry_space_group_name_Hall '-P 2yn'
_symmetry_space_group_name_H-M 'P 1 21/n 1'
_atom_sites_solution_hydrogens geom
_atom_sites_solution_primary direct
_atom_sites_solution_secondary difmap
_audit_creation_method SHELXL-97
_cell_angle_alpha 90.00
_cell_angle_beta 102.3570(8)
_cell_angle_gamma 90.00
_cell_formula_units_Z 4
_cell_length_a 11.3900(2)
_cell_length_b 13.5950(2)
_cell_length_c 14.5000(3)
_cell_measurement_reflns_used 11353
_cell_measurement_temperature 150(2)
_cell_measurement_theta_max 27.5
_cell_measurement_theta_min 2.6
_cell_volume 2193.27(7)
_computing_cell_refinement 'Denzo-SMN (Otwinowski & Minor, 1997)'
_computing_data_collection 'Collect (Nonius BV, 1997-2002)'
_computing_data_reduction 'Denzo-SMN (Otwinowski & Minor, 1997)'
_computing_molecular_graphics 'SHELXTL V6.12 (Sheldrick, 2001)'
_computing_publication_material 'SHELXTL V6.12 (Sheldrick, 2001)'
_computing_structure_refinement 'SHELXTL V6.12 (Sheldrick, 2001)'
_computing_structure_solution 'SHELXTL V6.12 (Sheldrick, 2001)'
_diffrn_ambient_temperature 150(2)
_diffrn_detector_area_resol_mean 9
_diffrn_measured_fraction_theta_full 0.993
_diffrn_measured_fraction_theta_max 0.993
_diffrn_measurement_device_type 'Nonius KappaCCD'
_diffrn_measurement_method '\f scans and \w scans with \k offsets'
_diffrn_radiation_monochromator graphite
_diffrn_radiation_source 'fine-focus sealed tube'
_diffrn_radiation_type MoK\a
_diffrn_radiation_wavelength 0.71073
_diffrn_reflns_av_R_equivalents 0.0641
_diffrn_reflns_av_sigmaI/netI 0.0523
_diffrn_reflns_limit_h_max 14
_diffrn_reflns_limit_h_min -14
_diffrn_reflns_limit_k_max 17
_diffrn_reflns_limit_k_min -17
_diffrn_reflns_limit_l_max 18
_diffrn_reflns_limit_l_min -18
_diffrn_reflns_number 17154
_diffrn_reflns_theta_full 27.55
_diffrn_reflns_theta_max 27.55
_diffrn_reflns_theta_min 2.56
_diffrn_standards_decay_% 0
_diffrn_standards_number 0
_exptl_absorpt_coefficient_mu 6.351
_exptl_absorpt_correction_T_max 0.515
_exptl_absorpt_correction_T_min 0.314
_exptl_absorpt_correction_type multi-scan
_exptl_absorpt_process_details
; 
multi-scan from symmetry-related measurements 
 Sortav (Blessing 1995) 
;
_exptl_crystal_colour colourles
_exptl_crystal_density_diffrn 1.620
_exptl_crystal_density_method 'not measured'
_exptl_crystal_description block
_exptl_crystal_F_000 1064
_exptl_crystal_size_max 0.24
_exptl_crystal_size_mid 0.22
_exptl_crystal_size_min 0.20
_refine_diff_density_max 2.693
_refine_diff_density_min -2.565
_refine_diff_density_rms 0.216
_refine_ls_extinction_coef 0.0026(3)
_refine_ls_extinction_expression Fc^*^=kFc[1+0.001xFc^2^\l^3^/sin(2\q)]^-1/4^
_refine_ls_extinction_method SHELXL
_refine_ls_goodness_of_fit_ref 1.026
_refine_ls_hydrogen_treatment mixed
_refine_ls_matrix_type full
_refine_ls_number_parameters 203
_refine_ls_number_reflns 5031
_refine_ls_number_restraints 0
_refine_ls_restrained_S_all 1.026
_refine_ls_R_factor_all 0.0417
_refine_ls_R_factor_gt 0.0361
_refine_ls_shift/su_max 0.001
_refine_ls_shift/su_mean 0.000
_refine_ls_structure_factor_coef Fsqd
_refine_ls_weighting_details 'calc w=1/[\s^2^(Fo^2^)+(0.0580P)^2^+1.2796P] where P=(Fo^2^+2Fc^2^)/3'
_refine_ls_weighting_scheme calc
_refine_ls_wR_factor_gt 0.0891
_refine_ls_wR_factor_ref 0.0930
_reflns_number_gt 4459
_reflns_number_total 5031
_reflns_threshold_expression I>2\s(I)
_cod_data_source_file om060049zsi20060117_040320.cif
_cod_data_source_block k0371
_cod_depositor_comments
;
 Removing duplicate rows from the ATOM_TYPE loop.

 Antanas Vaitkus,
 2018-08-10

The following automatic conversions were performed:

'_symmetry_cell_setting' value 'Monoclinic' changed to 'monoclinic'
according to /home/saulius/struct/CIF-dictionaries/cif_core.dic
dictionary named 'cif_core.dic' version 2.4.1 from 2010-06-29.

Automatic conversion script
Id: cif_fix_values 1715 2011-07-08 13:25:40Z adriana 
;
_cod_original_sg_symbol_H-M 'P 21/n'
_cod_database_code 4075100

loop_
_symmetry_equiv_pos_as_xyz
'x, y, z'
'-x+1/2, y+1/2, -z+1/2'
'-x, -y, -z'
'x-1/2, -y-1/2, z-1/2'

loop_
_atom_site_label
_atom_site_type_symbol
_atom_site_fract_x
_atom_site_fract_y
_atom_site_fract_z
_atom_site_U_iso_or_equiv
_atom_site_adp_type
_atom_site_occupancy
_atom_site_symmetry_multiplicity
_atom_site_calc_flag
_atom_site_refinement_flags
Ir1 Ir 0.060249(14) 0.384964(10) 0.207160(10) 0.01947(9) Uani 1 1 d .
H1IR H 0.095(5) 0.400(3) 0.302(4) 0.033(14) Uiso 1 1 d .
H2IR H 0.117(5) 0.277(4) 0.239(4) 0.035(13) Uiso 1 1 d .
Cl1 Cl 0.05013(9) 0.34410(7) 0.03714(7) 0.0266(2) Uani 1 1 d .
P1 P 0.23696(10) 0.46709(8) 0.21912(7) 0.0237(2) Uani 1 1 d .
P2 P -0.13423(10) 0.33722(8) 0.19331(8) 0.0246(2) Uani 1 1 d .
N1 N -0.0183(3) 0.5273(2) 0.1576(3) 0.0251(7) Uani 1 1 d .
H1N H -0.023(6) 0.530(5) 0.099(5) 0.07(2) Uiso 1 1 d .
C1 C 0.1859(5) 0.5931(3) 0.1821(3) 0.0335(10) Uani 1 1 d .
H1A H 0.2423 0.6417 0.2183 0.040 Uiso 1 1 calc R
H1B H 0.1854 0.6019 0.1142 0.040 Uiso 1 1 calc R
C2 C 0.0608(5) 0.6106(3) 0.1989(3) 0.0333(13) Uani 1 1 d .
H2A H 0.0638 0.6152 0.2675 0.040 Uiso 1 1 calc R
H2B H 0.0283 0.6732 0.1691 0.040 Uiso 1 1 calc R
C3 C -0.1426(4) 0.5398(3) 0.1711(4) 0.0354(11) Uani 1 1 d .
H3A H -0.1803 0.5972 0.1342 0.042 Uiso 1 1 calc R
H3B H -0.1411 0.5524 0.2386 0.042 Uiso 1 1 calc R
C4 C -0.2163(4) 0.4476(4) 0.1389(4) 0.0366(11) Uani 1 1 d .
H4A H -0.2315 0.4422 0.0693 0.044 Uiso 1 1 calc R
H4B H -0.2949 0.4520 0.1575 0.044 Uiso 1 1 calc R
C5 C 0.3423(4) 0.4811(3) 0.3343(3) 0.0299(9) Uani 1 1 d .
H5A H 0.4171 0.5130 0.3229 0.036 Uiso 1 1 calc R
C6 C 0.2917(6) 0.5460(4) 0.4018(4) 0.0502(14) Uani 1 1 d .
H6A H 0.3507 0.5519 0.4615 0.075 Uiso 1 1 calc R
H6B H 0.2177 0.5166 0.4134 0.075 Uiso 1 1 calc R
H6C H 0.2740 0.6114 0.3738 0.075 Uiso 1 1 calc R
C7 C 0.3770(7) 0.3804(4) 0.3794(4) 0.0488(15) Uani 1 1 d .
H7A H 0.4331 0.3893 0.4402 0.073 Uiso 1 1 calc R
H7B H 0.4154 0.3410 0.3375 0.073 Uiso 1 1 calc R
H7C H 0.3047 0.3466 0.3891 0.073 Uiso 1 1 calc R
C8 C 0.3296(4) 0.4364(4) 0.1329(3) 0.0310(9) Uani 1 1 d .
H8A H 0.2747 0.4421 0.0693 0.037 Uiso 1 1 calc R
C9 C 0.4324(5) 0.5087(4) 0.1320(4) 0.0469(13) Uani 1 1 d .
H9A H 0.4775 0.4876 0.0850 0.070 Uiso 1 1 calc R
H9B H 0.4862 0.5103 0.1946 0.070 Uiso 1 1 calc R
H9C H 0.3994 0.5746 0.1159 0.070 Uiso 1 1 calc R
C10 C 0.3724(5) 0.3304(4) 0.1410(4) 0.0436(12) Uani 1 1 d .
H10A H 0.4208 0.3177 0.0940 0.065 Uiso 1 1 calc R
H10B H 0.3027 0.2863 0.1298 0.065 Uiso 1 1 calc R
H10C H 0.4212 0.3188 0.2044 0.065 Uiso 1 1 calc R
C11 C -0.1945(4) 0.2413(3) 0.1067(3) 0.0301(9) Uani 1 1 d .
H11A H -0.1713 0.2611 0.0466 0.036 Uiso 1 1 calc R
C12 C -0.1324(5) 0.1426(4) 0.1346(4) 0.0423(12) Uani 1 1 d .
H12A H -0.1656 0.0928 0.0874 0.063 Uiso 1 1 calc R
H12B H -0.1458 0.1224 0.1964 0.063 Uiso 1 1 calc R
H12C H -0.0459 0.1494 0.1380 0.063 Uiso 1 1 calc R
C13 C -0.3302(5) 0.2293(5) 0.0826(5) 0.0540(15) Uani 1 1 d .
H13A H -0.3521 0.1766 0.0359 0.081 Uiso 1 1 calc R
H13B H -0.3676 0.2910 0.0564 0.081 Uiso 1 1 calc R
H13C H -0.3585 0.2124 0.1398 0.081 Uiso 1 1 calc R
C14 C -0.1933(5) 0.3084(4) 0.2996(4) 0.0388(11) Uani 1 1 d .
H14A H -0.2751 0.2786 0.2791 0.047 Uiso 1 1 calc R
C15 C -0.2029(10) 0.3982(5) 0.3596(6) 0.081(3) Uani 1 1 d .
H15A H -0.2359 0.3789 0.4140 0.122 Uiso 1 1 calc R
H15B H -0.2561 0.4468 0.3218 0.122 Uiso 1 1 calc R
H15C H -0.1230 0.4270 0.3817 0.122 Uiso 1 1 calc R
C16 C -0.1135(5) 0.2363(4) 0.3635(3) 0.0422(12) Uani 1 1 d .
H16A H -0.1480 0.2221 0.4185 0.063 Uiso 1 1 calc R
H16B H -0.0332 0.2647 0.3845 0.063 Uiso 1 1 calc R
H16C H -0.1077 0.1752 0.3289 0.063 Uiso 1 1 calc R

loop_
_atom_site_aniso_label
_atom_site_aniso_U_11
_atom_site_aniso_U_22
_atom_site_aniso_U_33
_atom_site_aniso_U_23
_atom_site_aniso_U_13
_atom_site_aniso_U_12
Ir1 0.02169(13) 0.01482(12) 0.02242(12) 0.00093(5) 0.00585(7) 0.00116(5)
Cl1 0.0307(5) 0.0238(5) 0.0258(5) -0.0020(4) 0.0071(4) -0.0012(4)
P1 0.0254(5) 0.0195(5) 0.0254(5) 0.0010(4) 0.0036(4) -0.0038(4)
P2 0.0221(5) 0.0226(5) 0.0309(5) 0.0049(4) 0.0094(4) 0.0044(4)
N1 0.032(2) 0.0144(16) 0.0297(19) 0.0016(13) 0.0088(15) 0.0069(14)
C1 0.041(3) 0.021(2) 0.036(2) 0.0043(18) 0.004(2) -0.0038(19)
C2 0.048(4) 0.015(2) 0.036(3) -0.0029(15) 0.008(3) -0.0003(17)
C3 0.037(3) 0.022(2) 0.052(3) 0.0078(19) 0.018(2) 0.0102(19)
C4 0.023(2) 0.035(3) 0.053(3) 0.011(2) 0.012(2) 0.0070(19)
C5 0.032(2) 0.028(2) 0.029(2) -0.0024(17) 0.0020(18) -0.0058(18)
C6 0.064(4) 0.041(3) 0.038(3) -0.012(2) -0.006(3) 0.014(3)
C7 0.064(4) 0.042(3) 0.033(3) -0.002(2) -0.006(3) 0.012(2)
C8 0.030(2) 0.035(2) 0.028(2) -0.0006(18) 0.0078(18) -0.0057(19)
C9 0.034(3) 0.057(3) 0.052(3) 0.003(3) 0.017(2) -0.018(2)
C10 0.050(3) 0.044(3) 0.043(3) -0.006(2) 0.024(2) 0.005(2)
C11 0.026(2) 0.032(2) 0.032(2) 0.0034(18) 0.0058(18) -0.0004(18)
C12 0.049(3) 0.028(2) 0.047(3) -0.006(2) 0.004(2) 0.001(2)
C13 0.028(3) 0.064(4) 0.066(4) -0.003(3) 0.002(2) -0.005(3)
C14 0.040(3) 0.045(3) 0.039(3) 0.010(2) 0.025(2) 0.005(2)
C15 0.145(9) 0.053(4) 0.075(5) -0.009(3) 0.089(6) 0.011(4)
C16 0.047(3) 0.049(3) 0.032(2) 0.008(2) 0.011(2) -0.006(2)

loop_
_atom_type_symbol
_atom_type_description
_atom_type_scat_dispersion_real
_atom_type_scat_dispersion_imag
_atom_type_scat_source
C C 0.0033 0.0016 'International Tables Vol C Tables 4.2.6.8 and 6.1.1.4'
H H 0.0000 0.0000 'International Tables Vol C Tables 4.2.6.8 and 6.1.1.4'
P P 0.1023 0.0942 'International Tables Vol C Tables 4.2.6.8 and 6.1.1.4'
Cl Cl 0.1484 0.1585 'International Tables Vol C Tables 4.2.6.8 and 6.1.1.4'
Ir Ir -1.4442 7.9887 'International Tables Vol C Tables 4.2.6.8 and 6.1.1.4'
N N 0.0061 0.0033 'International Tables Vol C Tables 4.2.6.8 and 6.1.1.4'

loop_
_geom_angle_atom_site_label_1
_geom_angle_atom_site_label_2
_geom_angle_atom_site_label_3
_geom_angle
H1IR Ir1 H2IR 80(3)
H1IR Ir1 N1 102(2)
H2IR Ir1 N1 177.5(18)
H1IR Ir1 P2 101(2)
H2IR Ir1 P2 95.0(18)
N1 Ir1 P2 84.33(10)
H1IR Ir1 P1 78(2)
H2IR Ir1 P1 97.4(18)
N1 Ir1 P1 83.34(10)
P2 Ir1 P1 167.19(4)
H1IR Ir1 Cl1 166(2)
H2IR Ir1 Cl1 90.9(17)
N1 Ir1 Cl1 86.76(10)
P2 Ir1 Cl1 90.63(4)
P1 Ir1 Cl1 92.15(4)
C5 P1 C8 106.3(2)
C5 P1 C1 105.7(2)
C8 P1 C1 101.6(2)
C5 P1 Ir1 120.85(15)
C8 P1 Ir1 117.49(15)
C1 P1 Ir1 102.36(17)
C11 P2 C14 105.6(2)
C11 P2 C4 101.7(2)
C14 P2 C4 106.6(2)
C11 P2 Ir1 118.46(15)
C14 P2 Ir1 120.50(19)
C4 P2 Ir1 101.52(15)
C3 N1 C2 111.9(3)
C3 N1 Ir1 113.2(3)
C2 N1 Ir1 111.7(3)
C2 C1 P1 110.2(3)
N1 C2 C1 108.9(4)
N1 C3 C4 110.1(4)
C3 C4 P2 109.9(3)
C6 C5 C7 110.0(4)
C6 C5 P1 112.3(3)
C7 C5 P1 110.6(3)
C10 C8 C9 112.1(4)
C10 C8 P1 112.5(3)
C9 C8 P1 114.2(3)
C13 C11 C12 110.9(4)
C13 C11 P2 116.5(4)
C12 C11 P2 110.9(3)
C16 C14 C15 106.2(6)
C16 C14 P2 111.7(3)
C15 C14 P2 113.0(4)

loop_
_geom_bond_atom_site_label_1
_geom_bond_atom_site_label_2
_geom_bond_distance
Ir1 H1IR 1.36(5)
Ir1 H2IR 1.63(5)
Ir1 N1 2.187(3)
Ir1 P2 2.2756(11)
Ir1 P1 2.2756(11)
Ir1 Cl1 2.5055(10)
P1 C5 1.846(4)
P1 C8 1.848(5)
P1 C1 1.851(5)
P2 C11 1.839(5)
P2 C14 1.851(4)
P2 C4 1.853(5)
N1 C3 1.480(6)
N1 C2 1.491(6)
C1 C2 1.515(7)
C3 C4 1.526(7)
C5 C6 1.521(7)
C5 C7 1.531(6)
C8 C10 1.517(8)
C8 C9 1.532(6)
C11 C13 1.519(7)
C11 C12 1.530(7)
C14 C16 1.512(7)
C14 C15 1.517(8)

loop_
_geom_hbond_atom_site_label_D
_geom_hbond_atom_site_label_H
_geom_hbond_atom_site_label_A
_geom_hbond_distance_DH
_geom_hbond_distance_HA
_geom_hbond_distance_DA
_geom_hbond_angle_DHA
_geom_hbond_site_symmetry_A
N1 H1N Cl1 0.84(7) 2.58(7) 3.275(4) 141(6) 3_565
